data_4515672
loop_
_publ_author_name
'Rej, Supriya'
'Chatani, Naoto'

_publ_section_title
;
 Rhodium(I)-Catalyzed C8-Alkylation of 1-Naphthylamide Derivatives with
 Alkenes through a Bidentate Picolinamide Chelation System
;
_journal_issue 7
_journal_name_full 'ACS Catalysis'
_journal_page_first 6699
_journal_paper_doi 10.1021/acscatal.8b01675
_journal_volume 8
_journal_year 2018
_chemical_formula_moiety 'C27 H22 N2 O3'
_chemical_formula_sum 'C27 H22 N2 O3'
_chemical_formula_weight 422.48
_chemical_melting_point '137 &#x00B0;C'
_space_group_crystal_system monoclinic
_space_group_IT_number 15
_space_group_name_Hall '-C 2yc'
_space_group_name_H-M_alt 'C 1 2/c 1'
_atom_sites_solution_hydrogens geom
_atom_sites_solution_primary direct
_atom_sites_solution_secondary difmap
_cell_angle_alpha 90.0000
_cell_angle_beta 102.2260(19)
_cell_angle_gamma 90.0000
_cell_formula_units_Z 8
_cell_length_a 14.2005(3)
_cell_length_b 10.38306(19)
_cell_length_c 28.0529(5)
_cell_measurement_reflns_used 8341
_cell_measurement_temperature 123
_cell_measurement_theta_max 73.39
_cell_measurement_theta_min 5.27
_cell_volume 4042.44(14)
_computing_cell_refinement 'CrysAlisPro 1.171.39.31d (Rigaku OD, 2017)'
_computing_data_collection 'CrysAlisPro 1.171.39.31d (Rigaku OD, 2017)'
_computing_data_reduction 'CrysAlisPro 1.171.39.31d (Rigaku OD, 2017)'
_computing_molecular_graphics 'CrystalStructure 4.2.5'
_computing_publication_material 'CrystalStructure 4.2.5 (Rigaku, 2017)'
_computing_structure_refinement 'SHELXL97 (Sheldrick, 2008)'
_computing_structure_solution 'SIR92 (Altomare, et al., 1994)'
_diffrn_ambient_temperature 123
_diffrn_detector_area_resol_mean 5.811
_diffrn_measured_fraction_theta_full 0.978
_diffrn_measured_fraction_theta_max 0.978
_diffrn_measurement_device_type 'Rigaku XtaLAB P200'
_diffrn_measurement_method \w
_diffrn_radiation_type 'Cu K\a'
_diffrn_radiation_wavelength 1.54184
_diffrn_reflns_av_R_equivalents 0.0319
_diffrn_reflns_Laue_measured_fraction_full 0.000
_diffrn_reflns_Laue_measured_fraction_max 0.000
_diffrn_reflns_limit_h_max 17
_diffrn_reflns_limit_h_min -12
_diffrn_reflns_limit_k_max 12
_diffrn_reflns_limit_k_min -12
_diffrn_reflns_limit_l_max 34
_diffrn_reflns_limit_l_min -34
_diffrn_reflns_number 14264
_diffrn_reflns_point_group_measured_fraction_full 0.000
_diffrn_reflns_point_group_measured_fraction_max 0.000
_diffrn_reflns_theta_full 74.130
_diffrn_reflns_theta_max 74.130
_diffrn_reflns_theta_min 5.321
_diffrn_standards_number 0
_exptl_absorpt_coefficient_mu 0.733
_exptl_absorpt_correction_T_max 1.000
_exptl_absorpt_correction_T_min 0.702
_exptl_absorpt_correction_type multi-scan
_exptl_absorpt_process_details
;
CrysAlisPro 1.171.39.31d (Rigaku Oxford Diffraction, 2017)
Empirical absorption correction using spherical harmonics,
 implemented in SCALE3 ABSPACK scaling algorithm.
;
_exptl_crystal_colour Yellow
_exptl_crystal_density_diffrn 1.388
_exptl_crystal_density_method 'not measured'
_exptl_crystal_description Block
_exptl_crystal_F_000 1776.00
_exptl_crystal_size_max 0.280
_exptl_crystal_size_mid 0.270
_exptl_crystal_size_min 0.260
_refine_diff_density_max 0.23
_refine_diff_density_min -0.24
_refine_ls_extinction_method none
_refine_ls_goodness_of_fit_ref 1.033
_refine_ls_hydrogen_treatment constr
_refine_ls_number_parameters 289
_refine_ls_number_reflns 4006
_refine_ls_number_restraints 0
_refine_ls_R_factor_all 0.0398
_refine_ls_R_factor_gt 0.0361
_refine_ls_shift/su_max 0.001
_refine_ls_structure_factor_coef Fsqd
_refine_ls_weighting_details 'w = 1/[\s^2^(Fo^2^)+(0.0512P)^2^+2.6437P] where P=(Fo^2^+2Fc^2^)/3'
_refine_ls_weighting_scheme calc
_refine_ls_wR_factor_gt 0.0941
_refine_ls_wR_factor_ref 0.0969
_reflns_number_gt 3647
_reflns_number_total 4006
_reflns_threshold_expression F^2^>2.0\s(F^2^)
_cod_data_source_file cs8b01675_si_001.cif
_cod_data_source_block xcalibur
_cod_depositor_comments
;
The following automatic conversions were performed:

data name '_atom_site_symetry_multiplicity' was replaced with
'_atom_site_symmetry_multiplicity' as specified in the replacement
file
'/home/data/users/saulius/crontab/automatic-downloads/current/ACS/lib/lists/replacement-tags.lst'.

Automatic conversion script
Id: cif_correct_tags 6909 2019-04-08 15:41:33Z antanas 
;
_cod_database_code 4515672

loop_
_symmetry_equiv_pos_as_xyz
'x, y, z'
'-x, y, -z+1/2'
'x+1/2, y+1/2, z'
'-x+1/2, y+1/2, -z+1/2'
'-x, -y, -z'
'x, -y, z-1/2'
'-x+1/2, -y+1/2, -z'
'x+1/2, -y+1/2, z-1/2'

loop_
_atom_site_label
_atom_site_type_symbol
_atom_site_fract_x
_atom_site_fract_y
_atom_site_fract_z
_atom_site_U_iso_or_equiv
_atom_site_adp_type
_atom_site_occupancy
_atom_site_symmetry_multiplicity
_atom_site_calc_flag
_atom_site_refinement_flags
O1 O 0.46367(7) 0.35268(8) 0.10279(3) 0.0281(2) Uani 1 1 d .
O2 O 0.67787(8) -0.13010(9) 0.18984(3) 0.0374(3) Uani 1 1 d .
O3 O 0.63011(7) -0.32435(9) 0.15981(3) 0.0301(2) Uani 1 1 d .
N1 N 0.49111(7) 0.15459(9) 0.07157(3) 0.0188(2) Uani 1 1 d .
H1 H 0.4831 0.0717 0.0760 0.023 Uiso 1 1 calc R
N2 N 0.44173(7) 0.03440(10) 0.14536(4) 0.0229(2) Uani 1 1 d .
C1 C 0.53055(8) 0.18875(11) 0.03101(4) 0.0176(2) Uani 1 1 d .
C2 C 0.49823(8) 0.30036(11) 0.00551(4) 0.0199(2) Uani 1 1 d .
H2 H 0.4506 0.3506 0.0160 0.024 Uiso 1 1 calc R
C3 C 0.53312(8) 0.34247(11) -0.03543(4) 0.0199(2) Uani 1 1 d .
H3 H 0.5095 0.4193 -0.0522 0.024 Uiso 1 1 calc R
C4 C 0.60198(8) 0.26937(11) -0.05034(4) 0.0184(2) Uani 1 1 d .
C5 C 0.70832(8) 0.09651(11) -0.04409(4) 0.0184(2) Uani 1 1 d .
C6 C 0.74989(8) -0.01403(11) -0.02313(4) 0.0209(2) Uani 1 1 d .
H6 H 0.7986 -0.0565 -0.0358 0.025 Uiso 1 1 calc R
C7 C 0.71865(8) -0.06387(11) 0.01793(4) 0.0207(2) Uani 1 1 d .
H7 H 0.7477 -0.1411 0.0322 0.025 Uiso 1 1 calc R
C8 C 0.64862(8) -0.00746(10) 0.03861(4) 0.0177(2) Uani 1 1 d .
C9 C 0.60288(8) 0.10935(10) 0.01679(4) 0.0169(2) Uani 1 1 d .
C10 C 0.63531(8) 0.15561(11) -0.02414(4) 0.0174(2) Uani 1 1 d .
C11 C 0.65631(8) 0.28189(11) -0.08934(4) 0.0192(2) Uani 1 1 d .
C12 C 0.65261(9) 0.37454(11) -0.12542(4) 0.0223(2) Uani 1 1 d .
H12 H 0.6082 0.4441 -0.1285 0.027 Uiso 1 1 calc R
C13 C 0.71607(9) 0.36259(12) -0.15713(4) 0.0252(3) Uani 1 1 d .
H13 H 0.7144 0.4244 -0.1823 0.030 Uiso 1 1 calc R
C14 C 0.78152(9) 0.26149(12) -0.15236(4) 0.0256(3) Uani 1 1 d .
H14 H 0.8246 0.2563 -0.1740 0.031 Uiso 1 1 calc R
C15 C 0.78534(9) 0.16749(12) -0.11648(4) 0.0232(3) Uani 1 1 d .
H15 H 0.8300 0.0983 -0.1136 0.028 Uiso 1 1 calc R
C16 C 0.72197(8) 0.17782(11) -0.08510(4) 0.0195(2) Uani 1 1 d .
C17 C 0.62241(8) -0.06622(11) 0.08353(4) 0.0188(2) Uani 1 1 d .
H17A H 0.5550 -0.0972 0.0746 0.023 Uiso 1 1 calc R
H17B H 0.6248 0.0025 0.1082 0.023 Uiso 1 1 calc R
C18 C 0.68598(9) -0.17784(11) 0.10709(4) 0.0228(2) Uani 1 1 d .
H18A H 0.6729 -0.2553 0.0862 0.027 Uiso 1 1 calc R
H18B H 0.7548 -0.1548 0.1106 0.027 Uiso 1 1 calc R
C19 C 0.66465(9) -0.20577(11) 0.15660(4) 0.0228(2) Uani 1 1 d .
C20 C 0.60468(11) -0.35634(13) 0.20603(5) 0.0328(3) Uani 1 1 d .
H20A H 0.5400 -0.3220 0.2069 0.039 Uiso 1 1 calc R
H20B H 0.6520 -0.3182 0.2334 0.039 Uiso 1 1 calc R
C21 C 0.60512(10) -0.50040(13) 0.21033(5) 0.0308(3) Uani 1 1 d .
H21A H 0.5604 -0.5372 0.1822 0.037 Uiso 1 1 calc R
H21B H 0.5850 -0.5251 0.2404 0.037 Uiso 1 1 calc R
H21C H 0.6703 -0.5329 0.2112 0.037 Uiso 1 1 calc R
C22 C 0.46426(8) 0.23475(11) 0.10439(4) 0.0193(2) Uani 1 1 d .
C23 C 0.43547(8) 0.16338(11) 0.14596(4) 0.0199(2) Uani 1 1 d .
C24 C 0.40436(8) 0.23169(13) 0.18232(4) 0.0247(3) Uani 1 1 d .
H24 H 0.4015 0.3231 0.1816 0.030 Uiso 1 1 calc R
C25 C 0.37751(9) 0.16287(14) 0.21967(5) 0.0299(3) Uani 1 1 d .
H25 H 0.3557 0.2065 0.2451 0.036 Uiso 1 1 calc R
C26 C 0.38293(9) 0.03004(14) 0.21949(4) 0.0295(3) Uani 1 1 d .
H26 H 0.3648 -0.0193 0.2446 0.035 Uiso 1 1 calc R
C27 C 0.41558(9) -0.02993(13) 0.18169(4) 0.0273(3) Uani 1 1 d .
H27 H 0.4195 -0.1213 0.1817 0.033 Uiso 1 1 calc R

loop_
_atom_site_aniso_label
_atom_site_aniso_U_11
_atom_site_aniso_U_22
_atom_site_aniso_U_33
_atom_site_aniso_U_23
_atom_site_aniso_U_13
_atom_site_aniso_U_12
O1 0.0418(5) 0.0193(4) 0.0259(4) -0.0003(3) 0.0137(4) 0.0049(4)
O2 0.0668(7) 0.0249(5) 0.0250(5) -0.0031(4) 0.0200(5) -0.0045(5)
O3 0.0466(6) 0.0251(5) 0.0197(4) 0.0017(3) 0.0097(4) -0.0061(4)
N1 0.0220(5) 0.0165(4) 0.0192(5) -0.0004(4) 0.0073(4) 0.0011(4)
N2 0.0237(5) 0.0242(5) 0.0209(5) 0.0013(4) 0.0052(4) -0.0007(4)
C1 0.0195(5) 0.0184(5) 0.0151(5) -0.0017(4) 0.0037(4) -0.0014(4)
C2 0.0207(5) 0.0192(5) 0.0199(5) -0.0015(4) 0.0048(4) 0.0025(4)
C3 0.0239(6) 0.0165(5) 0.0185(5) 0.0014(4) 0.0027(4) 0.0007(4)
C4 0.0202(5) 0.0182(5) 0.0162(5) -0.0006(4) 0.0022(4) -0.0022(4)
C5 0.0185(5) 0.0203(5) 0.0163(5) -0.0024(4) 0.0032(4) -0.0015(4)
C6 0.0204(5) 0.0235(6) 0.0194(5) -0.0018(4) 0.0051(4) 0.0035(4)
C7 0.0235(6) 0.0187(5) 0.0189(5) 0.0014(4) 0.0024(4) 0.0030(4)
C8 0.0198(5) 0.0171(5) 0.0153(5) -0.0012(4) 0.0016(4) -0.0012(4)
C9 0.0177(5) 0.0175(5) 0.0148(5) -0.0017(4) 0.0018(4) -0.0016(4)
C10 0.0183(5) 0.0175(5) 0.0158(5) -0.0018(4) 0.0020(4) -0.0015(4)
C11 0.0211(5) 0.0190(5) 0.0170(5) -0.0024(4) 0.0029(4) -0.0043(4)
C12 0.0270(6) 0.0197(5) 0.0201(5) -0.0002(4) 0.0047(4) -0.0030(5)
C13 0.0338(7) 0.0241(6) 0.0181(5) 0.0011(4) 0.0065(5) -0.0072(5)
C14 0.0279(6) 0.0311(6) 0.0199(5) -0.0023(5) 0.0095(5) -0.0063(5)
C15 0.0227(6) 0.0273(6) 0.0203(5) -0.0016(5) 0.0062(4) -0.0011(5)
C16 0.0206(5) 0.0206(5) 0.0170(5) -0.0016(4) 0.0032(4) -0.0032(4)
C17 0.0220(5) 0.0174(5) 0.0169(5) 0.0003(4) 0.0041(4) 0.0013(4)
C18 0.0303(6) 0.0200(5) 0.0188(5) 0.0024(4) 0.0069(5) 0.0047(5)
C19 0.0282(6) 0.0199(5) 0.0207(6) 0.0029(4) 0.0063(4) 0.0052(5)
C20 0.0502(8) 0.0290(7) 0.0223(6) 0.0041(5) 0.0147(6) -0.0031(6)
C21 0.0358(7) 0.0288(7) 0.0289(6) 0.0047(5) 0.0095(5) -0.0042(5)
C22 0.0185(5) 0.0210(5) 0.0184(5) -0.0007(4) 0.0041(4) 0.0024(4)
C23 0.0166(5) 0.0251(6) 0.0176(5) 0.0000(4) 0.0031(4) 0.0012(4)
C24 0.0234(6) 0.0307(6) 0.0204(5) -0.0018(5) 0.0058(4) 0.0025(5)
C25 0.0264(6) 0.0449(8) 0.0196(6) -0.0024(5) 0.0078(5) 0.0015(6)
C26 0.0242(6) 0.0444(8) 0.0202(6) 0.0055(5) 0.0050(5) -0.0055(5)
C27 0.0272(6) 0.0291(6) 0.0246(6) 0.0046(5) 0.0033(5) -0.0044(5)

loop_
_atom_type_symbol
_atom_type_description
_atom_type_scat_dispersion_real
_atom_type_scat_dispersion_imag
_atom_type_scat_source
C C 0.0181 0.0091
;
International Tables for Crystallography
(Vol. C, Tables 4.2.6.8 and 6.1.1.4)
;
H H 0.0000 0.0000
;
International Tables for Crystallography
(Vol. C, Table 6.1.1.4)
;
N N 0.0311 0.0180
;
International Tables for Crystallography
(Vol. C, Tables 4.2.6.8 and 6.1.1.4)
;
O O 0.0492 0.0322
;
International Tables for Crystallography
(Vol. C, Tables 4.2.6.8 and 6.1.1.4)
;

loop_
_geom_angle_atom_site_label_1
_geom_angle_atom_site_label_2
_geom_angle_atom_site_label_3
_geom_angle
C19 O3 C20 115.74(10)
C22 N1 C1 127.50(10)
C22 N1 H1 116.3
C1 N1 H1 116.3
C27 N2 C23 117.36(11)
C2 C1 N1 118.65(10)
C2 C1 C9 120.90(10)
N1 C1 C9 120.45(10)
C1 C2 C3 122.86(10)
C1 C2 H2 118.6
C3 C2 H2 118.6
C4 C3 C2 118.17(10)
C4 C3 H3 120.9
C2 C3 H3 120.9
C3 C4 C10 118.95(10)
C3 C4 C11 134.24(11)
C10 C4 C11 106.79(10)
C6 C5 C10 118.64(10)
C6 C5 C16 134.58(11)
C10 C5 C16 106.76(10)
C5 C6 C7 118.41(10)
C5 C6 H6 120.8
C7 C6 H6 120.8
C8 C7 C6 124.27(10)
C8 C7 H7 117.9
C6 C7 H7 117.9
C7 C8 C9 118.35(10)
C7 C8 C17 120.22(10)
C9 C8 C17 121.42(10)
C10 C9 C1 113.99(10)
C10 C9 C8 115.79(10)
C1 C9 C8 130.19(10)
C9 C10 C4 125.13(10)
C9 C10 C5 124.52(10)
C4 C10 C5 110.33(10)
C12 C11 C16 120.83(11)
C12 C11 C4 131.12(11)
C16 C11 C4 108.04(10)
C11 C12 C13 118.13(11)
C11 C12 H12 120.9
C13 C12 H12 120.9
C14 C13 C12 120.89(11)
C14 C13 H13 119.6
C12 C13 H13 119.6
C13 C14 C15 121.41(11)
C13 C14 H14 119.3
C15 C14 H14 119.3
C16 C15 C14 118.14(11)
C16 C15 H15 120.9
C14 C15 H15 120.9
C15 C16 C11 120.59(11)
C15 C16 C5 131.34(11)
C11 C16 C5 108.06(10)
C8 C17 C18 115.95(9)
C8 C17 H17A 108.3
C18 C17 H17A 108.3
C8 C17 H17B 108.3
C18 C17 H17B 108.3
H17A C17 H17B 107.4
C19 C18 C17 109.12(9)
C19 C18 H18A 109.9
C17 C18 H18A 109.9
C19 C18 H18B 109.9
C17 C18 H18B 109.9
H18A C18 H18B 108.3
O2 C19 O3 123.30(11)
O2 C19 C18 123.94(11)
O3 C19 C18 112.76(10)
O3 C20 C21 107.54(10)
O3 C20 H20A 110.2
C21 C20 H20A 110.2
O3 C20 H20B 110.2
C21 C20 H20B 110.2
H20A C20 H20B 108.5
C20 C21 H21A 109.5
C20 C21 H21B 109.5
H21A C21 H21B 109.5
C20 C21 H21C 109.5
H21A C21 H21C 109.5
H21B C21 H21C 109.5
O1 C22 N1 126.14(11)
O1 C22 C23 121.21(10)
N1 C22 C23 112.63(10)
N2 C23 C24 123.42(11)
N2 C23 C22 116.79(10)
C24 C23 C22 119.79(11)
C25 C24 C23 118.21(12)
C25 C24 H24 120.9
C23 C24 H24 120.9
C26 C25 C24 119.16(12)
C26 C25 H25 120.4
C24 C25 H25 120.4
C25 C26 C27 118.51(12)
C25 C26 H26 120.7
C27 C26 H26 120.7
N2 C27 C26 123.33(12)
N2 C27 H27 118.3
C26 C27 H27 118.3

loop_
_geom_bond_atom_site_label_1
_geom_bond_atom_site_label_2
_geom_bond_distance
O1 C22 1.2253(14)
O2 C19 1.2033(15)
O3 C19 1.3354(15)
O3 C20 1.4561(14)
N1 C22 1.3546(14)
N1 C1 1.4157(14)
N1 H1 0.8800
N2 C27 1.3352(16)
N2 C23 1.3425(16)
C1 C2 1.3878(16)
C1 C9 1.4378(16)
C2 C3 1.4130(16)
C2 H2 0.9500
C3 C4 1.3713(16)
C3 H3 0.9500
C4 C10 1.4185(15)
C4 C11 1.4720(15)
C5 C6 1.3654(16)
C5 C10 1.4179(16)
C5 C16 1.4726(15)
C6 C7 1.4168(16)
C6 H6 0.9500
C7 C8 1.3832(16)
C7 H7 0.9500
C8 C9 1.4489(15)
C8 C17 1.5156(15)
C9 C10 1.4088(15)
C11 C12 1.3892(16)
C11 C16 1.4156(16)
C12 C13 1.3996(17)
C12 H12 0.9500
C13 C14 1.3896(19)
C13 H13 0.9500
C14 C15 1.3949(17)
C14 H14 0.9500
C15 C16 1.3898(16)
C15 H15 0.9500
C17 C18 1.5304(15)
C17 H17A 0.9900
C17 H17B 0.9900
C18 C19 1.5112(16)
C18 H18A 0.9900
C18 H18B 0.9900
C20 C21 1.5006(18)
C20 H20A 0.9900
C20 H20B 0.9900
C21 H21A 0.9800
C21 H21B 0.9800
C21 H21C 0.9800
C22 C23 1.5091(15)
C23 C24 1.3891(16)
C24 C25 1.3869(18)
C24 H24 0.9500
C25 C26 1.381(2)
C25 H25 0.9500
C26 C27 1.3913(19)
C26 H26 0.9500
C27 H27 0.9500

loop_
_geom_hbond_atom_site_label_D
_geom_hbond_atom_site_label_H
_geom_hbond_atom_site_label_A
_geom_hbond_distance_DA
_geom_hbond_distance_DH
_geom_hbond_distance_HA
_geom_hbond_angle_DHA
_geom_hbond_publ_flag
N1 H1 N2 2.6361(15) 0.880 2.184 111.4 no

loop_
_geom_torsion_atom_site_label_1
_geom_torsion_atom_site_label_2
_geom_torsion_atom_site_label_3
_geom_torsion_atom_site_label_4
_geom_torsion
C22 N1 C1 C2 -35.81(16)
C22 N1 C1 C9 143.94(11)
N1 C1 C2 C3 -179.97(10)
C9 C1 C2 C3 0.28(17)
C1 C2 C3 C4 -0.07(17)
C2 C3 C4 C10 -0.22(16)
C2 C3 C4 C11 -178.34(11)
C10 C5 C6 C7 -0.57(16)
C16 C5 C6 C7 178.30(11)
C5 C6 C7 C8 -0.34(18)
C6 C7 C8 C9 0.83(17)
C6 C7 C8 C17 -178.11(10)
C2 C1 C9 C10 -0.18(15)
N1 C1 C9 C10 -179.93(9)
C2 C1 C9 C8 178.01(11)
N1 C1 C9 C8 -1.73(17)
C7 C8 C9 C10 -0.37(15)
C17 C8 C9 C10 178.56(9)
C7 C8 C9 C1 -178.53(11)
C17 C8 C9 C1 0.39(17)
C1 C9 C10 C4 -0.12(15)
C8 C9 C10 C4 -178.59(10)
C1 C9 C10 C5 177.92(10)
C8 C9 C10 C5 -0.55(15)
C3 C4 C10 C9 0.33(17)
C11 C4 C10 C9 178.92(10)
C3 C4 C10 C5 -177.95(10)
C11 C4 C10 C5 0.64(12)
C6 C5 C10 C9 1.04(16)
C16 C5 C10 C9 -178.12(10)
C6 C5 C10 C4 179.33(10)
C16 C5 C10 C4 0.17(12)
C3 C4 C11 C12 -1.8(2)
C10 C4 C11 C12 179.91(11)
C3 C4 C11 C16 177.04(12)
C10 C4 C11 C16 -1.23(12)
C16 C11 C12 C13 -0.49(16)
C4 C11 C12 C13 178.24(11)
C11 C12 C13 C14 -0.57(17)
C12 C13 C14 C15 1.05(19)
C13 C14 C15 C16 -0.42(18)
C14 C15 C16 C11 -0.65(17)
C14 C15 C16 C5 -179.66(11)
C12 C11 C16 C15 1.12(17)
C4 C11 C16 C15 -177.87(10)
C12 C11 C16 C5 -179.66(10)
C4 C11 C16 C5 1.34(12)
C6 C5 C16 C15 -0.8(2)
C10 C5 C16 C15 178.15(12)
C6 C5 C16 C11 -179.92(12)
C10 C5 C16 C11 -0.95(12)
C7 C8 C17 C18 7.40(15)
C9 C8 C17 C18 -171.50(10)
C8 C17 C18 C19 167.82(10)
C20 O3 C19 O2 2.63(18)
C20 O3 C19 C18 -177.89(11)
C17 C18 C19 O2 -62.52(16)
C17 C18 C19 O3 118.01(11)
C19 O3 C20 C21 -158.34(11)
C1 N1 C22 O1 5.13(19)
C1 N1 C22 C23 -173.61(10)
C27 N2 C23 C24 0.59(17)
C27 N2 C23 C22 -179.38(10)
O1 C22 C23 N2 -177.70(11)
N1 C22 C23 N2 1.11(14)
O1 C22 C23 C24 2.34(17)
N1 C22 C23 C24 -178.85(10)
N2 C23 C24 C25 -0.64(17)
C22 C23 C24 C25 179.33(10)
C23 C24 C25 C26 0.22(18)
C24 C25 C26 C27 0.19(19)
C23 N2 C27 C26 -0.14(18)
C25 C26 C27 N2 -0.24(19)
